data_4119553
loop_
_publ_author_name
'Megan H. Shaw'
'Ekaterina Y. Melikhova'
'Daniel P. Kloer'
'William G. Whittingham'
'John F. Bower'

_publ_section_title
;
 Directing Group Enhanced Carbonylative Ring Expansions of
 Amino-Substituted Cyclopropanes: Rhodium-Catalyzed Multicomponent
 Synthesis of N-Heterobicyclic Enones
;
_journal_name_full 'Journal of the American Chemical Society'
_journal_page_first 4992
_journal_page_last 4995
_journal_paper_doi 10.1021/ja401936c
_journal_volume 135
_journal_year 2013
_chemical_formula_moiety 'C17 H20 N2 O2'
_chemical_formula_sum 'C17 H20 N2 O2'
_chemical_formula_weight 284.35
_chemical_name_systematic
; 
 ? 
;
_space_group_IT_number 14
_symmetry_cell_setting monoclinic
_symmetry_space_group_name_Hall '-P 2ybc'
_symmetry_space_group_name_H-M 'P 1 21/c 1'
_atom_sites_solution_hydrogens geom
_atom_sites_solution_primary direct
_atom_sites_solution_secondary difmap
_audit_creation_method SHELXL-97
_cell_angle_alpha 90.00
_cell_angle_beta 102.653(2)
_cell_angle_gamma 90.00
_cell_formula_units_Z 4
_cell_length_a 11.3128(4)
_cell_length_b 10.1697(4)
_cell_length_c 12.9898(5)
_cell_measurement_reflns_used 6169
_cell_measurement_temperature 100(2)
_cell_measurement_theta_max 27.45
_cell_measurement_theta_min 2.57
_cell_volume 1458.15(10)
_computing_cell_refinement 'Apex II (Bruker, 2008)'
_computing_data_collection 'Apex II (Bruker, 2008)'
_computing_data_reduction 'SAINT V7.68A (Bruker, 2010)'
_computing_structure_refinement 'SHELXL-97 (Sheldrick, 2008)'
_computing_structure_solution 'SHELXS-97 (Sheldrick, 2008)'
_diffrn_ambient_temperature 100(2)
_diffrn_measured_fraction_theta_full 0.997
_diffrn_measured_fraction_theta_max 0.997
_diffrn_measurement_device_type 'Bruker Apex II kappa CCD area detector'
_diffrn_measurement_method 'phi and omega scans'
_diffrn_radiation_monochromator graphite
_diffrn_radiation_source 'fine-focus sealed tube'
_diffrn_radiation_type MoK\a
_diffrn_radiation_wavelength 0.71073
_diffrn_reflns_av_R_equivalents 0.0190
_diffrn_reflns_av_sigmaI/netI 0.0199
_diffrn_reflns_limit_h_max 14
_diffrn_reflns_limit_h_min -14
_diffrn_reflns_limit_k_max 12
_diffrn_reflns_limit_k_min -13
_diffrn_reflns_limit_l_max 16
_diffrn_reflns_limit_l_min -16
_diffrn_reflns_number 12540
_diffrn_reflns_theta_full 27.53
_diffrn_reflns_theta_max 27.53
_diffrn_reflns_theta_min 2.57
_exptl_absorpt_coefficient_mu 0.086
_exptl_absorpt_correction_T_max 0.7456
_exptl_absorpt_correction_T_min 0.6900
_exptl_absorpt_correction_type multi-scan
_exptl_absorpt_process_details SADABS-2008/1
_exptl_crystal_colour colourless
_exptl_crystal_density_diffrn 1.295
_exptl_crystal_description block
_exptl_crystal_F_000 608
_exptl_crystal_size_max 0.5
_exptl_crystal_size_mid 0.4
_exptl_crystal_size_min 0.3
_refine_diff_density_max 0.302
_refine_diff_density_min -0.175
_refine_diff_density_rms 0.039
_refine_ls_extinction_method none
_refine_ls_goodness_of_fit_ref 1.033
_refine_ls_hydrogen_treatment constr
_refine_ls_matrix_type full
_refine_ls_number_parameters 192
_refine_ls_number_reflns 3351
_refine_ls_number_restraints 0
_refine_ls_restrained_S_all 1.033
_refine_ls_R_factor_all 0.0440
_refine_ls_R_factor_gt 0.0355
_refine_ls_shift/su_max 0.000
_refine_ls_shift/su_mean 0.000
_refine_ls_structure_factor_coef Fsqd
_refine_ls_weighting_details 'calc w=1/[\s^2^(Fo^2^)+(0.0417P)^2^+0.5131P] where P=(Fo^2^+2Fc^2^)/3'
_refine_ls_weighting_scheme calc
_refine_ls_wR_factor_gt 0.0859
_refine_ls_wR_factor_ref 0.0915
_reflns_number_gt 2853
_reflns_number_total 3351
_reflns_threshold_expression >2sigma(I)
_cod_data_source_file ja401936c_si_004.cif
_cod_data_source_block compound14c
_cod_database_code 4119553

loop_
_symmetry_equiv_pos_as_xyz
'x, y, z'
'-x, y+1/2, -z+1/2'
'-x, -y, -z'
'x, -y-1/2, z-1/2'

loop_
_atom_site_label
_atom_site_type_symbol
_atom_site_fract_x
_atom_site_fract_y
_atom_site_fract_z
_atom_site_U_iso_or_equiv
_atom_site_adp_type
_atom_site_occupancy
_atom_site_symmetry_multiplicity
_atom_site_calc_flag
_atom_site_refinement_flags
O1 O 0.66568(7) 0.10136(8) 0.70392(6) 0.02326(19) Uani 1 1 d .
O2 O 0.16743(7) 0.01188(8) 0.86517(7) 0.02407(19) Uani 1 1 d .
N2 N 0.63163(8) 0.15947(9) 0.86423(7) 0.0170(2) Uani 1 1 d .
N1 N 0.82551(8) 0.17771(10) 0.82785(8) 0.0218(2) Uani 1 1 d .
C3 C 0.43699(9) 0.20116(10) 0.89278(8) 0.0154(2) Uani 1 1 d .
C11 C 0.27070(9) 0.04219(11) 0.85991(8) 0.0172(2) Uani 1 1 d .
C12 C 0.34237(10) -0.04393(11) 0.80077(9) 0.0195(2) Uani 1 1 d .
H12A H 0.3158 -0.0257 0.7243 0.023 Uiso 1 1 calc R
H12B H 0.3238 -0.1372 0.8123 0.023 Uiso 1 1 calc R
C6 C 0.22597(10) 0.37184(11) 0.94773(9) 0.0193(2) Uani 1 1 d .
H6 H 0.2471 0.4113 0.8879 0.023 Uiso 1 1 calc R
C13 C 0.47891(9) -0.02369(11) 0.83370(8) 0.0172(2) Uani 1 1 d .
H13A H 0.5093 -0.0542 0.9071 0.021 Uiso 1 1 calc R
H13B H 0.5204 -0.0744 0.7869 0.021 Uiso 1 1 calc R
C2 C 0.51542(10) 0.31465(11) 0.93993(9) 0.0182(2) Uani 1 1 d .
H2A H 0.5033 0.3359 1.0113 0.022 Uiso 1 1 calc R
H2B H 0.4979 0.3938 0.8948 0.022 Uiso 1 1 calc R
C14 C 0.50390(9) 0.12228(10) 0.82531(8) 0.0157(2) Uani 1 1 d .
H14 H 0.4768 0.1506 0.7501 0.019 Uiso 1 1 calc R
C4 C 0.32846(9) 0.16486(10) 0.90976(8) 0.0156(2) Uani 1 1 d .
C5 C 0.26107(9) 0.24291(11) 0.97539(8) 0.0164(2) Uani 1 1 d .
C7 C 0.16002(10) 0.44287(12) 1.00769(9) 0.0225(2) Uani 1 1 d .
H7 H 0.1344 0.5299 0.9874 0.027 Uiso 1 1 calc R
C15 C 0.70651(10) 0.14341(11) 0.79398(8) 0.0176(2) Uani 1 1 d .
C9 C 0.16738(10) 0.25966(13) 1.12566(9) 0.0240(3) Uani 1 1 d .
H9 H 0.1489 0.2217 1.1871 0.029 Uiso 1 1 calc R
C1 C 0.64480(10) 0.26448(11) 0.94484(8) 0.0192(2) Uani 1 1 d .
H1A H 0.6970 0.3362 0.9286 0.023 Uiso 1 1 calc R
H1B H 0.6809 0.2291 1.0158 0.023 Uiso 1 1 calc R
C10 C 0.23040(10) 0.18738(12) 1.06455(9) 0.0198(2) Uani 1 1 d .
H10 H 0.2530 0.0992 1.0835 0.024 Uiso 1 1 calc R
C8 C 0.13142(10) 0.38758(13) 1.09682(9) 0.0241(3) Uani 1 1 d .
H8 H 0.0874 0.4370 1.1380 0.029 Uiso 1 1 calc R
C17 C 0.89382(10) 0.16437(12) 0.93665(9) 0.0235(3) Uani 1 1 d .
H17A H 0.8400 0.1323 0.9809 0.035 Uiso 1 1 calc R
H17B H 0.9270 0.2501 0.9627 0.035 Uiso 1 1 calc R
H17C H 0.9603 0.1018 0.9393 0.035 Uiso 1 1 calc R
C16 C 0.90049(11) 0.17458(15) 0.74942(10) 0.0306(3) Uani 1 1 d .
H16A H 0.9268 0.0841 0.7412 0.046 Uiso 1 1 calc R
H16B H 0.9716 0.2309 0.7728 0.046 Uiso 1 1 calc R
H16C H 0.8533 0.2066 0.6817 0.046 Uiso 1 1 calc R

loop_
_atom_site_aniso_label
_atom_site_aniso_U_11
_atom_site_aniso_U_22
_atom_site_aniso_U_33
_atom_site_aniso_U_23
_atom_site_aniso_U_13
_atom_site_aniso_U_12
O1 0.0241(4) 0.0276(5) 0.0192(4) -0.0027(3) 0.0073(3) 0.0043(3)
O2 0.0188(4) 0.0258(4) 0.0279(4) -0.0035(4) 0.0058(3) -0.0044(3)
N2 0.0150(4) 0.0189(5) 0.0176(4) -0.0024(4) 0.0045(3) -0.0021(4)
N1 0.0169(4) 0.0269(5) 0.0229(5) 0.0047(4) 0.0074(4) 0.0025(4)
C3 0.0185(5) 0.0136(5) 0.0137(5) 0.0007(4) 0.0027(4) 0.0016(4)
C11 0.0173(5) 0.0175(5) 0.0158(5) 0.0021(4) 0.0014(4) 0.0006(4)
C12 0.0198(5) 0.0173(5) 0.0206(5) -0.0036(4) 0.0029(4) -0.0016(4)
C6 0.0172(5) 0.0190(6) 0.0218(5) -0.0007(4) 0.0043(4) -0.0014(4)
C13 0.0172(5) 0.0166(5) 0.0174(5) -0.0017(4) 0.0029(4) 0.0015(4)
C2 0.0197(5) 0.0166(5) 0.0194(5) -0.0027(4) 0.0069(4) -0.0023(4)
C14 0.0153(5) 0.0169(5) 0.0146(5) -0.0009(4) 0.0029(4) 0.0000(4)
C4 0.0168(5) 0.0145(5) 0.0149(5) 0.0010(4) 0.0026(4) 0.0019(4)
C5 0.0127(4) 0.0183(5) 0.0176(5) -0.0024(4) 0.0022(4) -0.0005(4)
C7 0.0162(5) 0.0186(6) 0.0311(6) -0.0063(5) 0.0017(4) 0.0005(4)
C15 0.0189(5) 0.0154(5) 0.0193(5) 0.0033(4) 0.0060(4) 0.0034(4)
C9 0.0182(5) 0.0357(7) 0.0187(5) -0.0021(5) 0.0049(4) -0.0019(5)
C1 0.0191(5) 0.0203(6) 0.0185(5) -0.0038(4) 0.0052(4) -0.0033(4)
C10 0.0165(5) 0.0226(6) 0.0203(5) 0.0012(4) 0.0038(4) 0.0004(4)
C8 0.0149(5) 0.0312(7) 0.0262(6) -0.0123(5) 0.0047(4) 0.0004(5)
C17 0.0174(5) 0.0247(6) 0.0270(6) 0.0000(5) 0.0020(4) 0.0006(5)
C16 0.0212(6) 0.0424(8) 0.0318(6) 0.0068(6) 0.0138(5) 0.0054(5)

loop_
_atom_type_symbol
_atom_type_description
_atom_type_scat_dispersion_real
_atom_type_scat_dispersion_imag
_atom_type_scat_source
C C 0.0033 0.0016 'International Tables Vol C Tables 4.2.6.8 and 6.1.1.4'
H H 0.0000 0.0000 'International Tables Vol C Tables 4.2.6.8 and 6.1.1.4'
N N 0.0061 0.0033 'International Tables Vol C Tables 4.2.6.8 and 6.1.1.4'
O O 0.0106 0.0060 'International Tables Vol C Tables 4.2.6.8 and 6.1.1.4'

loop_
_geom_angle_atom_site_label_1
_geom_angle_atom_site_label_2
_geom_angle_atom_site_label_3
_geom_angle
C15 N2 C14 116.08(9)
C15 N2 C1 124.77(9)
C14 N2 C1 111.56(8)
C15 N1 C17 124.25(9)
C15 N1 C16 116.81(10)
C17 N1 C16 114.04(9)
C4 C3 C2 128.51(10)
C4 C3 C14 122.78(10)
C2 C3 C14 108.58(9)
O2 C11 C4 121.31(10)
O2 C11 C12 120.45(10)
C4 C11 C12 118.24(9)
C11 C12 C13 113.73(9)
C7 C6 C5 120.06(11)
C14 C13 C12 107.76(9)
C3 C2 C1 103.52(9)
N2 C14 C3 104.10(8)
N2 C14 C13 114.23(9)
C3 C14 C13 110.67(9)
C3 C4 C11 119.19(9)
C3 C4 C5 123.15(10)
C11 C4 C5 117.65(9)
C6 C5 C10 119.00(10)
C6 C5 C4 120.38(10)
C10 C5 C4 120.61(10)
C8 C7 C6 120.52(11)
O1 C15 N1 122.03(10)
O1 C15 N2 120.60(10)
N1 C15 N2 117.35(10)
C10 C9 C8 119.89(11)
N2 C1 C2 105.22(8)
C9 C10 C5 120.75(11)
C7 C8 C9 119.75(11)

loop_
_geom_bond_atom_site_label_1
_geom_bond_atom_site_label_2
_geom_bond_distance
O1 C15 1.2361(13)
O2 C11 1.2247(13)
N2 C15 1.3841(14)
N2 C14 1.4719(13)
N2 C1 1.4801(14)
N1 C15 1.3668(14)
N1 C17 1.4610(15)
N1 C16 1.4619(14)
C3 C4 1.3457(15)
C3 C2 1.5021(15)
C3 C14 1.5085(14)
C11 C4 1.4891(15)
C11 C12 1.5124(15)
C12 C13 1.5238(14)
C6 C7 1.3927(16)
C6 C5 1.3941(16)
C13 C14 1.5195(15)
C2 C1 1.5381(15)
C4 C5 1.4909(14)
C5 C10 1.3988(15)
C7 C8 1.3876(17)
C9 C10 1.3880(16)
C9 C8 1.3898(18)
